data_7227339
loop_
_publ_author_name
'Yin, Bo'
'Huang, Panpan'
'Lu, Yingbing'
'Liu, Liangxian'

_publ_section_title
;
 TEMPO-catalyzed oxidative homocoupling route to
 3,2&#x2032;-biindolin-2-ones via an indolin-3-one intermediate
;
_journal_issue 2
_journal_name_full 'RSC Adv.'
_journal_page_first 606
_journal_paper_doi 10.1039/C6RA24834A
_journal_volume 7
_journal_year 2017
_chemical_formula_moiety 'C16 H10 N2 O'
_chemical_formula_sum 'C16 H10 N2 O'
_chemical_formula_weight 246.26
_chemical_melting_point ?
_chemical_name_systematic
; 
 ? 
;
_space_group_IT_number 29
_symmetry_cell_setting orthorhombic
_symmetry_space_group_name_Hall 'P 2c -2ac'
_symmetry_space_group_name_H-M 'P c a 21'
_atom_sites_solution_hydrogens geom
_atom_sites_solution_primary direct
_atom_sites_solution_secondary difmap
_audit_creation_method SHELXL-97
_audit_update_record
;
2016-02-20 deposited with the CCDC.
2016-11-14 downloaded from the CCDC.
;
_cell_angle_alpha 90.00
_cell_angle_beta 90.00
_cell_angle_gamma 90.00
_cell_formula_units_Z 4
_cell_length_a 24.4406(8)
_cell_length_b 4.3182(2)
_cell_length_c 11.0826(4)
_cell_measurement_reflns_used 0.976
_cell_measurement_temperature 298(2)
_cell_measurement_theta_max 0.996
_cell_measurement_theta_min 0.979
_cell_volume 1169.65(8)
_computing_structure_refinement 'SHELXL-97 (Sheldrick, 1997)'
_computing_structure_solution 'SHELXS-97 (Sheldrick, 1990)'
_diffrn_ambient_temperature 298(2)
_diffrn_measured_fraction_theta_full 0.997
_diffrn_measured_fraction_theta_max 0.997
_diffrn_measurement_device_type 'CCD area detector'
_diffrn_radiation_monochromator graphite
_diffrn_radiation_source 'fine-focus sealed tube'
_diffrn_radiation_type MoK\a
_diffrn_radiation_wavelength 0.71073
_diffrn_reflns_av_R_equivalents 0.0717
_diffrn_reflns_av_sigmaI/netI 0.1110
_diffrn_reflns_limit_h_max 30
_diffrn_reflns_limit_h_min -30
_diffrn_reflns_limit_k_max 3
_diffrn_reflns_limit_k_min -5
_diffrn_reflns_limit_l_max 13
_diffrn_reflns_limit_l_min -13
_diffrn_reflns_number 6439
_diffrn_reflns_theta_full 25.99
_diffrn_reflns_theta_max 25.99
_diffrn_reflns_theta_min 2.48
_exptl_absorpt_coefficient_mu 0.090
_exptl_absorpt_correction_T_max 0.9964
_exptl_absorpt_correction_T_min 0.9566
_exptl_absorpt_correction_type multi-scan
_exptl_crystal_colour red
_exptl_crystal_density_diffrn 1.398
_exptl_crystal_density_method 'not measured'
_exptl_crystal_description block
_exptl_crystal_F_000 512
_exptl_crystal_size_max 0.50
_exptl_crystal_size_mid 0.20
_exptl_crystal_size_min 0.04
_refine_diff_density_max 0.125
_refine_diff_density_min -0.184
_refine_diff_density_rms 0.039
_refine_ls_abs_structure_details 'Flack H D (1983), Acta Cryst. A39, 876-881'
_refine_ls_abs_structure_Flack -1(2)
_refine_ls_extinction_method none
_refine_ls_goodness_of_fit_ref 0.831
_refine_ls_hydrogen_treatment mixed
_refine_ls_matrix_type full
_refine_ls_number_parameters 172
_refine_ls_number_reflns 2272
_refine_ls_number_restraints 1
_refine_ls_restrained_S_all 0.831
_refine_ls_R_factor_all 0.1002
_refine_ls_R_factor_gt 0.0397
_refine_ls_shift/su_max 0.000
_refine_ls_shift/su_mean 0.000
_refine_ls_structure_factor_coef Fsqd
_refine_ls_weighting_details 'calc w=1/[\s^2^(Fo^2^)+(0.0060P)^2^+0.0000P] where P=(Fo^2^+2Fc^2^)/3'
_refine_ls_weighting_scheme calc
_refine_ls_wR_factor_gt 0.0557
_refine_ls_wR_factor_ref 0.0649
_reflns_number_gt 1149
_reflns_number_total 2272
_reflns_threshold_expression >2sigma(I)
_cod_data_source_file c6ra24834a2.cif
_cod_data_source_block qwb_243g_0m
_cod_depositor_comments
;
The following automatic conversions were performed:

'_chemical_melting_point' value 'not measured' was changed to '?' -
the value is undefined or not given.

Automatic conversion script
Id: cif_fix_values 4268 2015-11-12 08:31:59Z antanas 
;
_cod_original_sg_symbol_H-M Pca2(1)
_cod_database_code 7227339

loop_
_symmetry_equiv_pos_as_xyz
'x, y, z'
'-x, -y, z+1/2'
'x+1/2, -y, z'
'-x+1/2, y, z+1/2'

loop_
_atom_site_label
_atom_site_type_symbol
_atom_site_fract_x
_atom_site_fract_y
_atom_site_fract_z
_atom_site_U_iso_or_equiv
_atom_site_adp_type
_atom_site_occupancy
_atom_site_symmetry_multiplicity
_atom_site_calc_flag
_atom_site_refinement_flags
O1 O 0.64212(8) 0.7455(6) 0.6646(2) 0.0799(8) Uani 1 1 d .
N1 N 0.47102(10) 0.5311(5) 0.6993(2) 0.0483(7) Uani 1 1 d .
H1 H 0.4534 0.6135 0.7583 0.058 Uiso 1 1 calc R
N2 N 0.60491(9) 0.2892(5) 0.4166(2) 0.0465(7) Uani 1 1 d .
C6 C 0.49092(11) 0.2461(6) 0.5346(2) 0.0376(7) Uani 1 1 d .
C9 C 0.59199(11) 0.4198(7) 0.5193(3) 0.0406(8) Uani 1 1 d .
C7 C 0.53971(11) 0.4092(7) 0.5741(2) 0.0394(7) Uani 1 1 d .
C16 C 0.66230(11) 0.3539(7) 0.3969(3) 0.0444(8) Uani 1 1 d .
C5 C 0.47897(11) 0.0386(7) 0.4444(3) 0.0444(8) Uani 1 1 d .
H5 H 0.5065 -0.0279 0.3926 0.053 Uiso 1 1 calc R
C8 C 0.52472(12) 0.5776(7) 0.6748(3) 0.0490(8) Uani 1 1 d .
H8 H 0.5480 0.7041 0.7192 0.059 Uiso 1 1 calc R
C11 C 0.68543(12) 0.5313(7) 0.4872(3) 0.0460(8) Uani 1 1 d .
C1 C 0.44903(12) 0.3315(7) 0.6153(3) 0.0431(8) Uani 1 1 d .
C2 C 0.39576(12) 0.2235(7) 0.6033(3) 0.0509(9) Uani 1 1 d .
H2 H 0.3684 0.2857 0.6564 0.061 Uiso 1 1 calc R
C10 C 0.64118(13) 0.5951(7) 0.5736(3) 0.0503(9) Uani 1 1 d .
C4 C 0.42576(12) -0.0729(6) 0.4303(3) 0.0537(9) Uani 1 1 d .
H4 H 0.4175 -0.2092 0.3679 0.064 Uiso 1 1 calc R
C13 C 0.77154(11) 0.5128(7) 0.3892(3) 0.0545(10) Uani 1 1 d .
H13 H 0.8084 0.5659 0.3854 0.065 Uiso 1 1 calc R
C3 C 0.38487(12) 0.0228(7) 0.5110(3) 0.0535(9) Uani 1 1 d .
H3 H 0.3495 -0.0522 0.5014 0.064 Uiso 1 1 calc R
C15 C 0.69328(12) 0.2489(7) 0.3019(3) 0.0551(9) Uani 1 1 d .
H15 H 0.6781 0.1276 0.2411 0.066 Uiso 1 1 calc R
C14 C 0.74872(13) 0.3325(6) 0.3005(3) 0.0611(9) Uani 1 1 d .
H14 H 0.7707 0.2636 0.2375 0.073 Uiso 1 1 calc R
C12 C 0.73973(11) 0.6152(7) 0.4840(3) 0.0565(9) Uani 1 1 d .
H12 H 0.7547 0.7383 0.5445 0.068 Uiso 1 1 calc R

loop_
_atom_site_aniso_label
_atom_site_aniso_U_11
_atom_site_aniso_U_22
_atom_site_aniso_U_33
_atom_site_aniso_U_23
_atom_site_aniso_U_13
_atom_site_aniso_U_12
O1 0.0530(16) 0.1260(19) 0.0607(15) -0.0362(16) -0.0055(13) -0.0022(13)
N1 0.0479(17) 0.0546(16) 0.0424(16) -0.0028(16) 0.0092(14) 0.0068(14)
N2 0.0366(15) 0.0608(18) 0.0420(16) -0.0050(15) 0.0019(14) -0.0006(12)
C6 0.0410(18) 0.0405(18) 0.0313(17) 0.0052(15) 0.0021(16) 0.0055(16)
C9 0.0367(19) 0.051(2) 0.0345(18) 0.0016(16) -0.0055(16) 0.0027(16)
C7 0.0389(19) 0.047(2) 0.0321(17) 0.0028(17) 0.0005(16) 0.0072(15)
C16 0.0399(19) 0.054(2) 0.0398(18) 0.0027(17) 0.0028(17) 0.0014(17)
C5 0.0431(19) 0.048(2) 0.0424(18) 0.0040(17) 0.0056(15) 0.0058(16)
C8 0.0409(19) 0.059(2) 0.047(2) 0.004(2) -0.0011(17) 0.0030(17)
C11 0.036(2) 0.063(2) 0.0384(18) -0.0023(17) -0.0062(17) 0.0025(17)
C1 0.042(2) 0.043(2) 0.0441(19) 0.0074(17) 0.0071(18) 0.0007(17)
C2 0.046(2) 0.045(2) 0.061(2) 0.0061(19) 0.0121(19) 0.0050(17)
C10 0.050(2) 0.063(2) 0.037(2) -0.0075(19) -0.0058(18) 0.0059(18)
C4 0.055(2) 0.048(2) 0.057(2) 0.0016(19) -0.0013(19) -0.0072(18)
C13 0.040(2) 0.070(3) 0.054(2) 0.000(2) -0.0020(19) -0.005(2)
C3 0.041(2) 0.054(2) 0.065(2) 0.0085(19) 0.0011(19) -0.0035(17)
C15 0.051(2) 0.067(2) 0.048(2) -0.0163(19) 0.0034(19) -0.0120(19)
C14 0.048(2) 0.074(2) 0.062(2) 0.000(2) 0.017(2) -0.001(2)
C12 0.044(2) 0.072(2) 0.053(2) -0.006(2) -0.0083(19) -0.0046(19)

loop_
_atom_type_symbol
_atom_type_description
_atom_type_scat_dispersion_real
_atom_type_scat_dispersion_imag
_atom_type_scat_source
C C 0.0033 0.0016 'International Tables Vol C Tables 4.2.6.8 and 6.1.1.4'
H H 0.0000 0.0000 'International Tables Vol C Tables 4.2.6.8 and 6.1.1.4'
N N 0.0061 0.0033 'International Tables Vol C Tables 4.2.6.8 and 6.1.1.4'
O O 0.0106 0.0060 'International Tables Vol C Tables 4.2.6.8 and 6.1.1.4'

loop_
_geom_angle_atom_site_label_1
_geom_angle_atom_site_label_2
_geom_angle_atom_site_label_3
_geom_angle
C8 N1 C1 109.6(3)
C8 N1 H1 125.2
C1 N1 H1 125.2
C9 N2 C16 106.3(2)
C5 C6 C1 118.6(3)
C5 C6 C7 135.3(3)
C1 C6 C7 106.1(3)
N2 C9 C7 125.2(3)
N2 C9 C10 111.2(3)
C7 C9 C10 123.5(3)
C8 C7 C9 124.7(3)
C8 C7 C6 106.3(3)
C9 C7 C6 128.9(2)
C15 C16 C11 120.9(3)
C15 C16 N2 125.9(3)
C11 C16 N2 113.3(3)
C6 C5 C4 120.3(3)
C6 C5 H5 119.8
C4 C5 H5 119.8
N1 C8 C7 109.9(3)
N1 C8 H8 125.0
C7 C8 H8 125.0
C12 C11 C16 121.5(3)
C12 C11 C10 132.6(3)
C16 C11 C10 105.9(3)
N1 C1 C2 129.8(3)
N1 C1 C6 108.0(3)
C2 C1 C6 122.2(3)
C3 C2 C1 117.8(3)
C3 C2 H2 121.1
C1 C2 H2 121.1
O1 C10 C11 129.4(3)
O1 C10 C9 127.5(3)
C11 C10 C9 103.2(3)
C5 C4 C3 119.4(3)
C5 C4 H4 120.3
C3 C4 H4 120.3
C14 C13 C12 119.9(3)
C14 C13 H13 120.1
C12 C13 H13 120.1
C2 C3 C4 121.7(3)
C2 C3 H3 119.2
C4 C3 H3 119.2
C16 C15 C14 117.1(3)
C16 C15 H15 121.4
C14 C15 H15 121.4
C13 C14 C15 122.1(3)
C13 C14 H14 119.0
C15 C14 H14 119.0
C11 C12 C13 118.6(3)
C11 C12 H12 120.7
C13 C12 H12 120.7

loop_
_geom_bond_atom_site_label_1
_geom_bond_atom_site_label_2
_geom_bond_distance
O1 C10 1.200(3)
N1 C8 1.355(3)
N1 C1 1.378(3)
N1 H1 0.8600
N2 C9 1.309(3)
N2 C16 1.447(3)
C6 C5 1.373(3)
C6 C1 1.409(3)
C6 C7 1.453(3)
C9 C7 1.415(3)
C9 C10 1.543(4)
C7 C8 1.381(3)
C16 C15 1.374(3)
C16 C11 1.381(3)
C5 C4 1.395(3)
C5 H5 0.9300
C8 H8 0.9300
C11 C12 1.376(3)
C11 C10 1.470(4)
C1 C2 1.389(3)
C2 C3 1.367(4)
C2 H2 0.9300
C4 C3 1.404(3)
C4 H4 0.9300
C13 C14 1.372(4)
C13 C12 1.380(3)
C13 H13 0.9300
C3 H3 0.9300
C15 C14 1.403(3)
C15 H15 0.9300
C14 H14 0.9300
C12 H12 0.9300
